data_1575875
loop_
_publ_author_name
'Chen, Haipeng'
'Xiao, Haiyan'
'Wang, Yajing'
'Liu, Jinqiang'
'Yang, Qingfeng'
'Feng, Xun'

_publ_section_title
;
 Insight into the energy conversion and structural evolution of magnesium
 hydride during high-energy ball milling for its controllable synthesis
;
_journal_name_full 'Journal of Alloys and Compounds'
_journal_page_first 155312
_journal_paper_doi 10.1016/j.jallcom.2020.155312
_journal_volume 836
_journal_year 2020
_chemical_formula_structural Mg
_chemical_formula_sum Mg
_chemical_name_common Magnesium
_chemical_name_structure_type Mg
_space_group_IT_number 194
_space_group_name_Hall '-P 6c 2c'
_space_group_name_H-M_alt 'P 63/m m c'
_cell_angle_alpha 90
_cell_angle_beta 90
_cell_angle_gamma 120
_cell_formula_units_Z 2
_cell_length_a 3.205
_cell_length_b 3.205
_cell_length_c 5.2
_cell_volume 46.258
_cod_data_source_file Mg_P63_mmc_Chen_DC301.cif
_cod_data_source_block Chateigner_
_cod_depositor_comments 'DOI added'
_cod_original_cell_volume 46.26
_cod_original_formula_sum Mg1
_cod_database_code 1575875

loop_
_space_group_symop_id
_space_group_symop_operation_xyz
1 'x, x-y, -z+1/2'
2 '-x+y, y, -z+1/2'
3 '-y, -x, -z+1/2'
4 '-x+y, -x, -z+1/2'
5 '-y, x-y, -z+1/2'
6 'x, y, -z+1/2'
7 '-x, -x+y, z+1/2'
8 'x-y, -y, z+1/2'
9 'y, x, z+1/2'
10 'x-y, x, z+1/2'
11 'y, -x+y, z+1/2'
12 '-x, -y, z+1/2'
13 '-x, -x+y, -z'
14 'x-y, -y, -z'
15 'y, x, -z'
16 'x-y, x, -z'
17 'y, -x+y, -z'
18 '-x, -y, -z'
19 'x, x-y, z'
20 '-x+y, y, z'
21 '-y, -x, z'
22 '-x+y, -x, z'
23 '-y, x-y, z'
24 'x, y, z'

loop_
_atom_site_label
_atom_site_type_symbol
_atom_site_symmetry_multiplicity
_atom_site_Wyckoff_symbol
_atom_site_fract_x
_atom_site_fract_y
_atom_site_fract_z
_atom_site_B_iso_or_equiv
_atom_site_occupancy
Mg1 Mg0+ 2 c 0.3333 0.6667 0.25 0.0 1

loop_
_atom_type_symbol
_atom_type_oxidation_number
Mg0+ 0
